data_4506317
loop_
_publ_author_name
'Xu, Guohai'
'He, Xiyun'
'Lv, Jianyi'
'Zhou, Zhonggao'
'Du, Ziyi'
'Xie, Yongrong'

_publ_section_title
;
 Solvent-Dependent Assemblies of Trinuclear Copper Cluster into Variable
 Frameworks Based on Mixed Ligands of Polyalcohol Amines and Organic
 Carboxylates
;
_journal_issue 7
_journal_name_full 'Crystal Growth &amp; Design'
_journal_page_first 3619
_journal_paper_doi 10.1021/cg300434k
_journal_volume 12
_journal_year 2012
_chemical_formula_moiety 'C19 H19 Cu2 N O7'
_chemical_formula_sum 'C19 H19 Cu2 N O7'
_chemical_formula_weight 500.43
_chemical_melting_point ?
_chemical_name_systematic
;
 ?
;
_space_group_IT_number 15
_symmetry_cell_setting monoclinic
_symmetry_space_group_name_Hall '-C 2yc'
_symmetry_space_group_name_H-M 'C 1 2/c 1'
_atom_sites_solution_hydrogens geom
_atom_sites_solution_primary direct
_atom_sites_solution_secondary difmap
_audit_creation_method SHELXL-97
_cell_angle_alpha 90.00
_cell_angle_beta 97.90
_cell_angle_gamma 90.00
_cell_formula_units_Z 8
_cell_length_a 14.253
_cell_length_b 14.279
_cell_length_c 26.903
_cell_measurement_temperature 293(2)
_cell_measurement_theta_max 23.0
_cell_measurement_theta_min 2.1
_cell_volume 5423.297
_computing_cell_refinement 'SAINT (Bruker, 1999)'
_computing_data_collection 'SMART (Bruker, 1997)'
_computing_data_reduction 'SAINT (Bruker, 1999)'
_computing_molecular_graphics 'SHELXTL-PLUS (Sheldrick, 1990)'
_computing_publication_material SHELXL-97
_computing_structure_refinement 'SHELXL-97 (Sheldrick, 1997)'
_computing_structure_solution 'SHELXS-97(Sheldrick, 1997)'
_diffrn_ambient_temperature 293(2)
_diffrn_measured_fraction_theta_full 0.972
_diffrn_measured_fraction_theta_max 0.972
_diffrn_measurement_device_type 'Bruker SMART APEX CCD'
_diffrn_measurement_method '\w scan'
_diffrn_radiation_monochromator graphite
_diffrn_radiation_source 'fine-focus sealed tube'
_diffrn_radiation_type MoK\a
_diffrn_radiation_wavelength 0.71073
_diffrn_reflns_av_R_equivalents 0.0431
_diffrn_reflns_av_sigmaI/netI 0.0426
_diffrn_reflns_limit_h_max 15
_diffrn_reflns_limit_h_min -15
_diffrn_reflns_limit_k_max 15
_diffrn_reflns_limit_k_min -15
_diffrn_reflns_limit_l_max 28
_diffrn_reflns_limit_l_min -29
_diffrn_reflns_number 13129
_diffrn_reflns_theta_full 23.03
_diffrn_reflns_theta_max 23.03
_diffrn_reflns_theta_min 2.10
_exptl_absorpt_coefficient_mu 1.599
_exptl_absorpt_correction_T_max 0.283
_exptl_absorpt_correction_T_min 0.240
_exptl_absorpt_correction_type multi-scan
_exptl_absorpt_process_details 'SADABS (Sheldrick, 1996)'
_exptl_crystal_colour blue
_exptl_crystal_density_diffrn 1.226
_exptl_crystal_density_method 'not measured'
_exptl_crystal_description block
_exptl_crystal_F_000 2032
_exptl_crystal_size_max 0.42
_exptl_crystal_size_mid 0.30
_exptl_crystal_size_min 0.20
_refine_diff_density_max 0.915
_refine_diff_density_min -0.536
_refine_diff_density_rms 0.105
_refine_ls_extinction_method none
_refine_ls_goodness_of_fit_ref 1.039
_refine_ls_hydrogen_treatment mixed
_refine_ls_matrix_type full
_refine_ls_number_parameters 265
_refine_ls_number_reflns 3683
_refine_ls_number_restraints 7
_refine_ls_restrained_S_all 1.051
_refine_ls_R_factor_all 0.0900
_refine_ls_R_factor_gt 0.0659
_refine_ls_shift/su_max 0.001
_refine_ls_shift/su_mean 0.000
_refine_ls_structure_factor_coef Fsqd
_refine_ls_weighting_details 'calc w=1/[\s^2^(Fo^2^)+(0.1381P)^2^+1.0865P] where P=(Fo^2^+2Fc^2^)/3'
_refine_ls_weighting_scheme calc
_refine_ls_wR_factor_gt 0.1828
_refine_ls_wR_factor_ref 0.2032
_reflns_number_gt 2664
_reflns_number_total 3683
_reflns_threshold_expression >2sigma(I)
_cod_data_source_file cg300434k_si_002.cif
_cod_data_source_block compound7
_cod_depositor_comments
;
The following automatic conversions were performed:

'_chemical_melting_point' value 'not measured' was changed to '?' -
the value is undefined or not given.

'_symmetry_cell_setting' value
'Monoclinic' changed to 'monoclinic' according to
/home/saulius/struct/CIF-dictionaries/cif_core.dic dictionary named
'cif_core.dic' version 2.4.1 from 2010-06-29.

Automatic conversion script
Id: cif_fix_values 1891 2012-01-12 08:04:46Z andrius 
;
_cod_original_cell_volume 5423.2
_cod_original_sg_symbol_Hall '-c 2yc'
_cod_original_sg_symbol_H-M C2/c
_cod_database_code 4506317

loop_
_symmetry_equiv_pos_as_xyz
'x, y, z'
'-x, y, -z+1/2'
'x+1/2, y+1/2, z'
'-x+1/2, y+1/2, -z+1/2'
'-x, -y, -z'
'x, -y, z-1/2'
'-x+1/2, -y+1/2, -z'
'x+1/2, -y+1/2, z-1/2'

loop_
_atom_site_label
_atom_site_type_symbol
_atom_site_fract_x
_atom_site_fract_y
_atom_site_fract_z
_atom_site_U_iso_or_equiv
_atom_site_adp_type
_atom_site_occupancy
_atom_site_symmetry_multiplicity
_atom_site_calc_flag
_atom_site_refinement_flags
C1 C 0.8937(5) 0.1135(5) 0.4199(2) 0.0671(19) Uani 1 1 d .
C2 C 0.8570(5) 0.1273(5) 0.3659(2) 0.0635(18) Uani 1 1 d .
C3 C 0.8714(7) 0.0600(6) 0.3309(3) 0.096(3) Uani 1 1 d .
H3 H 0.9029 0.0048 0.3412 0.115 Uiso 1 1 calc R
C4 C 0.8395(7) 0.0738(6) 0.2805(3) 0.107(3) Uani 1 1 d .
H4 H 0.8526 0.0295 0.2571 0.129 Uiso 1 1 calc R
C5 C 0.7900(6) 0.1502(6) 0.2653(2) 0.085(2) Uani 1 1 d .
C6 C 0.7718(6) 0.2160(6) 0.2990(2) 0.089(3) Uani 1 1 d .
H6 H 0.7358 0.2684 0.2882 0.106 Uiso 1 1 calc R
C7 C 0.8064(5) 0.2057(5) 0.3494(2) 0.073(2) Uani 1 1 d .
H7 H 0.7953 0.2522 0.3722 0.087 Uiso 1 1 calc R
C8 C 0.7699(8) 0.1031(6) 0.1788(3) 0.093(3) Uani 1 1 d .
C9 C 0.7044(8) 0.0343(7) 0.1671(3) 0.099(3) Uani 1 1 d .
H9 H 0.6522 0.0297 0.1842 0.119 Uiso 1 1 calc R
C10 C 0.7168(6) -0.0288(6) 0.1294(3) 0.086(2) Uani 1 1 d .
H10 H 0.6714 -0.0749 0.1206 0.103 Uiso 1 1 calc R
C11 C 0.7946(5) -0.0242(5) 0.1047(2) 0.0583(16) Uani 1 1 d .
C12 C 0.8569(7) 0.0474(7) 0.1181(4) 0.116(4) Uani 1 1 d .
H12 H 0.9101 0.0528 0.1017 0.139 Uiso 1 1 calc R
C13 C 0.8442(8) 0.1112(8) 0.1543(4) 0.125(4) Uani 1 1 d .
H13 H 0.8872 0.1598 0.1617 0.150 Uiso 1 1 calc R
C14 C 0.8115(5) -0.0921(5) 0.0648(2) 0.0557(16) Uani 1 1 d .
C15 C 0.8997(9) 0.3398(8) 0.5779(4) 0.151(5) Uani 1 1 d D
H15A H 0.8743 0.3040 0.6036 0.181 Uiso 1 1 calc R
H15B H 0.8755 0.4032 0.5784 0.181 Uiso 1 1 calc R
C16 C 1.0042(9) 0.3411(10) 0.5883(8) 0.220(9) Uani 1 1 d D
H16A H 1.0236 0.3586 0.6230 0.264 Uiso 1 1 calc R
H16B H 1.0287 0.3876 0.5672 0.264 Uiso 1 1 calc R
C17 C 1.1507(7) 0.1445(11) 0.5371(6) 0.162(5) Uani 1 1 d D
H17A H 1.2008 0.1489 0.5162 0.195 Uiso 1 1 calc R
H17B H 1.1675 0.0963 0.5621 0.195 Uiso 1 1 calc R
C18 C 1.1380(8) 0.2387(15) 0.5626(7) 0.266(13) Uani 1 1 d D
H18A H 1.1861 0.2451 0.5917 0.320 Uiso 1 1 calc R
H18B H 1.1468 0.2890 0.5395 0.320 Uiso 1 1 calc R
C19 C 1.0361(13) 0.1882(13) 0.6240(5) 0.227(9) Uani 1 1 d D
H19A H 0.9721 0.1902 0.6314 0.341 Uiso 1 1 calc R
H19B H 1.0782 0.2116 0.6522 0.341 Uiso 1 1 calc R
H19C H 1.0527 0.1247 0.6174 0.341 Uiso 1 1 calc R
N1 N 1.0442(8) 0.2477(6) 0.5786(3) 0.147(4) Uani 1 1 d D
O1 O 0.8867(4) 0.1845(4) 0.44836(16) 0.0885(17) Uani 1 1 d .
O2 O 0.9347(4) 0.0387(3) 0.43367(16) 0.0744(14) Uani 1 1 d .
O3 O 0.7536(5) 0.1701(4) 0.21591(17) 0.125(3) Uani 1 1 d .
O4 O 0.8854(4) -0.0850(4) 0.0463(2) 0.097(2) Uani 1 1 d .
O5 O 0.7511(4) -0.1532(4) 0.05313(17) 0.0769(14) Uani 1 1 d .
O6 O 0.8704(4) 0.2982(3) 0.52948(17) 0.0755(14) Uani 1 1 d D
O7 O 1.0616(3) 0.1222(4) 0.50690(18) 0.0791(14) Uani 1 1 d D
Cu1 Cu 1.0000 0.0000 0.5000 0.0619(4) Uani 1 2 d S
Cu2 Cu 0.95969(6) 0.20346(6) 0.51740(3) 0.0685(4) Uani 1 1 d .
Cu3 Cu 0.7500 0.2500 0.5000 0.0579(4) Uani 1 2 d S

loop_
_atom_site_aniso_label
_atom_site_aniso_U_11
_atom_site_aniso_U_22
_atom_site_aniso_U_33
_atom_site_aniso_U_23
_atom_site_aniso_U_13
_atom_site_aniso_U_12
C1 0.083(5) 0.078(5) 0.039(3) -0.005(3) 0.003(3) 0.028(4)
C2 0.076(4) 0.078(5) 0.036(3) -0.003(3) 0.005(3) 0.024(4)
C3 0.145(8) 0.086(6) 0.048(4) -0.014(4) -0.014(4) 0.061(6)
C4 0.168(9) 0.103(6) 0.044(4) -0.022(4) -0.014(5) 0.074(6)
C5 0.118(6) 0.097(6) 0.036(3) -0.012(4) -0.007(4) 0.047(5)
C6 0.136(7) 0.077(5) 0.045(4) -0.007(3) -0.015(4) 0.046(5)
C7 0.104(5) 0.073(5) 0.039(4) -0.009(3) 0.001(3) 0.037(4)
C8 0.150(8) 0.089(6) 0.033(4) -0.016(4) -0.017(4) 0.052(6)
C9 0.148(9) 0.096(6) 0.062(5) 0.000(5) 0.044(5) 0.019(7)
C10 0.111(6) 0.081(5) 0.070(5) -0.002(4) 0.028(5) -0.002(5)
C11 0.073(4) 0.066(4) 0.036(3) -0.004(3) 0.007(3) -0.007(4)
C12 0.117(7) 0.126(8) 0.112(7) -0.068(6) 0.037(6) -0.042(6)
C13 0.119(8) 0.135(9) 0.125(8) -0.080(7) 0.027(7) -0.017(7)
C14 0.071(4) 0.059(4) 0.037(3) -0.003(3) 0.005(3) -0.017(4)
C15 0.201(14) 0.109(9) 0.125(9) -0.048(7) -0.037(9) 0.040(9)
C16 0.168(14) 0.178(15) 0.29(2) -0.150(15) -0.052(14) 0.019(12)
C17 0.101(8) 0.165(12) 0.205(15) -0.021(11) -0.032(9) 0.014(9)
C18 0.067(8) 0.44(4) 0.28(2) -0.12(3) -0.029(10) -0.001(14)
C19 0.28(2) 0.27(2) 0.107(10) 0.045(12) -0.065(11) 0.046(17)
N1 0.196(11) 0.096(6) 0.124(7) -0.007(5) -0.068(7) -0.011(7)
O1 0.127(4) 0.090(4) 0.043(3) -0.013(3) -0.009(3) 0.057(3)
O2 0.104(4) 0.071(3) 0.044(2) -0.002(2) -0.005(2) 0.038(3)
O3 0.204(7) 0.120(5) 0.039(3) -0.022(3) -0.030(3) 0.090(5)
O4 0.111(4) 0.077(4) 0.118(5) -0.038(3) 0.068(4) -0.039(3)
O5 0.085(3) 0.088(4) 0.062(3) -0.023(3) 0.022(2) -0.025(3)
O6 0.101(4) 0.062(3) 0.058(3) -0.013(2) -0.009(2) 0.008(3)
O7 0.074(3) 0.087(4) 0.073(3) 0.004(3) -0.002(3) 0.012(3)
Cu1 0.0712(8) 0.0745(8) 0.0389(6) 0.0020(5) 0.0039(5) 0.0251(6)
Cu2 0.0748(6) 0.0627(6) 0.0629(6) -0.0027(4) -0.0084(4) 0.0074(4)
Cu3 0.0790(8) 0.0520(7) 0.0422(6) 0.0029(5) 0.0067(5) 0.0154(6)

loop_
_atom_type_symbol
_atom_type_description
_atom_type_scat_dispersion_real
_atom_type_scat_dispersion_imag
_atom_type_scat_source
C C 0.0033 0.0016 'International Tables Vol C Tables 4.2.6.8 and 6.1.1.4'
H H 0.0000 0.0000 'International Tables Vol C Tables 4.2.6.8 and 6.1.1.4'
N N 0.0061 0.0033 'International Tables Vol C Tables 4.2.6.8 and 6.1.1.4'
O O 0.0106 0.0060 'International Tables Vol C Tables 4.2.6.8 and 6.1.1.4'
Cu Cu 0.3201 1.2651 'International Tables Vol C Tables 4.2.6.8 and 6.1.1.4'

loop_
_geom_angle_atom_site_label_1
_geom_angle_atom_site_label_2
_geom_angle_atom_site_label_3
_geom_angle
_geom_angle_site_symmetry_1
_geom_angle_site_symmetry_3
O2 C1 O1 124.8(6) . .
O2 C1 C2 119.3(6) . .
O1 C1 C2 115.6(6) . .
C7 C2 C3 117.9(6) . .
C7 C2 C1 121.5(6) . .
C3 C2 C1 120.6(6) . .
C2 C3 C4 120.7(7) . .
C2 C3 H3 119.7 . .
C4 C3 H3 119.7 . .
C5 C4 C3 120.4(7) . .
C5 C4 H4 119.8 . .
C3 C4 H4 119.8 . .
C4 C5 C6 120.3(6) . .
C4 C5 O3 125.0(6) . .
C6 C5 O3 114.7(6) . .
C5 C6 C7 120.4(7) . .
C5 C6 H6 119.8 . .
C7 C6 H6 119.8 . .
C2 C7 C6 120.2(6) . .
C2 C7 H7 119.9 . .
C6 C7 H7 119.9 . .
C13 C8 C9 121.1(8) . .
C13 C8 O3 120.5(11) . .
C9 C8 O3 118.3(10) . .
C8 C9 C10 119.0(9) . .
C8 C9 H9 120.5 . .
C10 C9 H9 120.5 . .
C11 C10 C9 121.1(9) . .
C11 C10 H10 119.5 . .
C9 C10 H10 119.5 . .
C12 C11 C10 116.6(7) . .
C12 C11 C14 120.7(6) . .
C10 C11 C14 122.7(6) . .
C13 C12 C11 122.7(9) . .
C13 C12 H12 118.6 . .
C11 C12 H12 118.6 . .
C8 C13 C12 119.4(10) . .
C8 C13 H13 120.3 . .
C12 C13 H13 120.3 . .
O4 C14 O5 124.1(6) . .
O4 C14 C11 118.1(6) . .
O5 C14 C11 117.8(6) . .
O6 C15 C16 109.6(10) . .
O6 C15 H15A 109.7 . .
C16 C15 H15A 109.7 . .
O6 C15 H15B 109.7 . .
C16 C15 H15B 109.7 . .
H15A C15 H15B 108.2 . .
C15 C16 N1 110.9(11) . .
C15 C16 H16A 109.5 . .
N1 C16 H16A 109.5 . .
C15 C16 H16B 109.5 . .
N1 C16 H16B 109.5 . .
H16A C16 H16B 108.0 . .
O7 C17 C18 107.3(10) . .
O7 C17 H17A 110.3 . .
C18 C17 H17A 110.3 . .
O7 C17 H17B 110.3 . .
C18 C17 H17B 110.3 . .
H17A C17 H17B 108.5 . .
N1 C18 C17 112.2(13) . .
N1 C18 H18A 109.2 . .
C17 C18 H18A 109.2 . .
N1 C18 H18B 109.2 . .
C17 C18 H18B 109.2 . .
H18A C18 H18B 107.9 . .
N1 C19 H19A 109.5 . .
N1 C19 H19B 109.5 . .
H19A C19 H19B 109.5 . .
N1 C19 H19C 109.5 . .
H19A C19 H19C 109.5 . .
H19B C19 H19C 109.5 . .
C18 N1 C16 121.1(13) . .
C18 N1 C19 111.4(14) . .
C16 N1 C19 106.9(14) . .
C18 N1 Cu2 101.6(8) . .
C16 N1 Cu2 102.9(7) . .
C19 N1 Cu2 112.6(8) . .
C1 O1 Cu2 125.7(4) . .
C1 O2 Cu1 130.6(4) . .
C5 O3 C8 117.3(6) . .
C14 O4 Cu2 124.2(5) . 6
C14 O5 Cu3 127.6(4) . 4_645
C15 O6 Cu2 109.1(6) . .
C15 O6 Cu3 130.9(7) . .
Cu2 O6 Cu3 104.7(2) . .
C17 O7 Cu2 114.2(7) . .
C17 O7 Cu1 126.9(7) . .
Cu2 O7 Cu1 102.5(2) . .
O7 Cu1 O7 180.0(3) . 5_756
O7 Cu1 O2 89.2(2) . .
O7 Cu1 O2 90.8(2) 5_756 .
O7 Cu1 O2 90.8(2) . 5_756
O7 Cu1 O2 89.2(2) 5_756 5_756
O2 Cu1 O2 180.00(13) . 5_756
O7 Cu1 Cu2 38.30(14) . .
O7 Cu1 Cu2 141.70(14) 5_756 .
O2 Cu1 Cu2 78.12(14) . .
O2 Cu1 Cu2 101.88(14) 5_756 .
O7 Cu1 Cu2 141.70(14) . 5_756
O7 Cu1 Cu2 38.30(14) 5_756 5_756
O2 Cu1 Cu2 101.88(14) . 5_756
O2 Cu1 Cu2 78.12(14) 5_756 5_756
Cu2 Cu1 Cu2 180.00(3) . 5_756
O7 Cu2 O6 172.1(2) . .
O7 Cu2 N1 85.9(3) . .
O6 Cu2 N1 88.7(3) . .
O7 Cu2 O1 95.1(2) . .
O6 Cu2 O1 88.89(19) . .
N1 Cu2 O1 166.9(3) . .
O7 Cu2 O4 89.9(2) . 6_556
O6 Cu2 O4 96.9(2) . 6_556
N1 Cu2 O4 102.5(3) . 6_556
O1 Cu2 O4 90.6(3) . 6_556
O7 Cu2 Cu1 39.24(16) . .
O6 Cu2 Cu1 148.57(16) . .
N1 Cu2 Cu1 109.0(3) . .
O1 Cu2 Cu1 79.19(14) . .
O4 Cu2 Cu1 54.74(13) 6_556 .
O7 Cu2 Cu3 149.66(16) . .
O6 Cu2 Cu3 37.65(14) . .
N1 Cu2 Cu3 121.7(3) . .
O1 Cu2 Cu3 61.02(15) . .
O4 Cu2 Cu3 73.17(14) 6_556 .
Cu1 Cu2 Cu3 113.10(3) . .
O6 Cu3 O6 180.00(18) . 7_656
O6 Cu3 O5 88.0(2) . 4_655
O6 Cu3 O5 92.0(2) 7_656 4_655
O6 Cu3 O5 92.0(2) . 6_556
O6 Cu3 O5 88.0(2) 7_656 6_556
O5 Cu3 O5 180.000(1) 4_655 6_556
O6 Cu3 Cu2 37.62(14) . .
O6 Cu3 Cu2 142.38(14) 7_656 .
O5 Cu3 Cu2 99.98(14) 4_655 .
O5 Cu3 Cu2 80.02(14) 6_556 .
O6 Cu3 Cu2 142.38(14) . 7_656
O6 Cu3 Cu2 37.62(14) 7_656 7_656
O5 Cu3 Cu2 80.02(14) 4_655 7_656
O5 Cu3 Cu2 99.98(14) 6_556 7_656
Cu2 Cu3 Cu2 180.00(3) . 7_656

loop_
_geom_bond_atom_site_label_1
_geom_bond_atom_site_label_2
_geom_bond_distance
_geom_bond_site_symmetry_2
C1 O2 1.249(8) .
C1 O1 1.282(8) .
C1 C2 1.487(9) .
C2 C7 1.373(9) .
C2 C3 1.382(9) .
C3 C4 1.383(10) .
C3 H3 0.9300 .
C4 C5 1.332(10) .
C4 H4 0.9300 .
C5 C6 1.356(9) .
C5 O3 1.387(8) .
C6 C7 1.387(9) .
C6 H6 0.9300 .
C7 H7 0.9300 .
C8 C13 1.328(14) .
C8 C9 1.361(13) .
C8 O3 1.424(8) .
C9 C10 1.387(11) .
C9 H9 0.9300 .
C10 C11 1.370(10) .
C10 H10 0.9300 .
C11 C12 1.369(10) .
C11 C14 1.491(9) .
C12 C13 1.363(12) .
C12 H12 0.9300 .
C13 H13 0.9300 .
C14 O4 1.229(8) .
C14 O5 1.236(7) .
C15 O6 1.440(8) .
C15 C16 1.476(9) .
C15 H15A 0.9700 .
C15 H15B 0.9700 .
C16 N1 1.488(9) .
C16 H16A 0.9700 .
C16 H16B 0.9700 .
C17 O7 1.446(8) .
C17 C18 1.532(10) .
C17 H17A 0.9700 .
C17 H17B 0.9700 .
C18 N1 1.465(9) .
C18 H18A 0.9700 .
C18 H18B 0.9700 .
C19 N1 1.505(9) .
C19 H19A 0.9600 .
C19 H19B 0.9600 .
C19 H19C 0.9600 .
N1 Cu2 2.004(8) .
O1 Cu2 2.018(5) .
O2 Cu1 1.975(4) .
O4 Cu2 2.194(5) 6
O5 Cu3 1.987(4) 4_645
O6 Cu2 1.916(5) .
O6 Cu3 1.916(5) .
O7 Cu2 1.911(5) .
O7 Cu1 1.950(5) .
Cu1 O7 1.950(5) 5_756
Cu1 O2 1.975(4) 5_756
Cu1 Cu2 3.0106(9) .
Cu1 Cu2 3.0106(9) 5_756
Cu2 O4 2.194(5) 6_556
Cu2 Cu3 3.0346(9) .
Cu3 O6 1.916(5) 7_656
Cu3 O5 1.987(5) 4_655
Cu3 O5 1.987(4) 6_556
Cu3 Cu2 3.0346(9) 7_656

loop_
_geom_torsion_atom_site_label_1
_geom_torsion_atom_site_label_2
_geom_torsion_atom_site_label_3
_geom_torsion_atom_site_label_4
_geom_torsion
_geom_torsion_site_symmetry_1
_geom_torsion_site_symmetry_4
O2 C1 C2 C7 175.9(7) . .
O1 C1 C2 C7 -9.4(11) . .
O2 C1 C2 C3 -2.8(11) . .
O1 C1 C2 C3 171.9(8) . .
C7 C2 C3 C4 3.0(14) . .
C1 C2 C3 C4 -178.3(9) . .
C2 C3 C4 C5 -3.5(16) . .
C3 C4 C5 C6 1.1(16) . .
C3 C4 C5 O3 -179.0(10) . .
C4 C5 C6 C7 1.6(15) . .
O3 C5 C6 C7 -178.2(9) . .
C3 C2 C7 C6 -0.3(12) . .
C1 C2 C7 C6 -179.0(8) . .
C5 C6 C7 C2 -2.0(13) . .
C13 C8 C9 C10 0.9(14) . .
O3 C8 C9 C10 176.9(7) . .
C8 C9 C10 C11 1.6(13) . .
C9 C10 C11 C12 -2.4(12) . .
C9 C10 C11 C14 178.6(7) . .
C10 C11 C12 C13 0.8(16) . .
C14 C11 C12 C13 179.9(10) . .
C9 C8 C13 C12 -2.5(17) . .
O3 C8 C13 C12 -178.3(10) . .
C11 C12 C13 C8 1.7(19) . .
C12 C11 C14 O4 4.1(11) . .
C10 C11 C14 O4 -176.9(7) . .
C12 C11 C14 O5 -177.4(8) . .
C10 C11 C14 O5 1.6(10) . .
O6 C15 C16 N1 -49(2) . .
O7 C17 C18 N1 38(2) . .
C17 C18 N1 C16 -159.4(14) . .
C17 C18 N1 C19 73.7(17) . .
C17 C18 N1 Cu2 -46.4(16) . .
C15 C16 N1 C18 150.5(14) . .
C15 C16 N1 C19 -80.6(16) . .
C15 C16 N1 Cu2 38.1(17) . .
O2 C1 O1 Cu2 12.6(11) . .
C2 C1 O1 Cu2 -161.9(5) . .
O1 C1 O2 Cu1 0.6(12) . .
C2 C1 O2 Cu1 174.8(5) . .
C4 C5 O3 C8 0.6(15) . .
C6 C5 O3 C8 -179.6(9) . .
C13 C8 O3 C5 -93.2(11) . .
C9 C8 O3 C5 90.8(10) . .
O5 C14 O4 Cu2 -29.4(10) . 6
C11 C14 O4 Cu2 149.0(5) . 6
O4 C14 O5 Cu3 -4.2(10) . 4_645
C11 C14 O5 Cu3 177.4(4) . 4_645
C16 C15 O6 Cu2 33.1(14) . .
C16 C15 O6 Cu3 164.1(10) . .
C18 C17 O7 Cu2 -9.0(16) . .
C18 C17 O7 Cu1 -138.3(10) . .
C17 O7 Cu1 O7 130.6(10) . 5_756
Cu2 O7 Cu1 O7 -3.01(16) . 5_756
C17 O7 Cu1 O2 -154.7(10) . .
Cu2 O7 Cu1 O2 71.7(2) . .
C17 O7 Cu1 O2 25.3(10) . 5_756
Cu2 O7 Cu1 O2 -108.3(2) . 5_756
C17 O7 Cu1 Cu2 133.6(10) . .
C17 O7 Cu1 Cu2 -46.4(10) . 5_756
Cu2 O7 Cu1 Cu2 180.0 . 5_756
C1 O2 Cu1 O7 -44.5(7) . .
C1 O2 Cu1 O7 135.5(7) . 5_756
C1 O2 Cu1 O2 20.1(9) . 5_756
C1 O2 Cu1 Cu2 -7.5(6) . .
C1 O2 Cu1 Cu2 172.5(6) . 5_756
C17 O7 Cu2 O6 33.3(18) . .
Cu1 O7 Cu2 O6 173.9(13) . .
C17 O7 Cu2 N1 -13.6(9) . .
Cu1 O7 Cu2 N1 127.1(3) . .
C17 O7 Cu2 O1 153.3(8) . .
Cu1 O7 Cu2 O1 -66.0(3) . .
C17 O7 Cu2 O4 -116.1(9) . 6_556
Cu1 O7 Cu2 O4 24.5(2) . 6_556
C17 O7 Cu2 Cu1 -140.6(9) . .
C17 O7 Cu2 Cu3 -170.9(8) . .
Cu1 O7 Cu2 Cu3 -30.2(4) . .
C15 O6 Cu2 O7 -55.9(17) . .
Cu3 O6 Cu2 O7 160.2(14) . .
C15 O6 Cu2 N1 -9.2(7) . .
Cu3 O6 Cu2 N1 -153.1(4) . .
C15 O6 Cu2 O1 -176.4(7) . .
Cu3 O6 Cu2 O1 39.8(3) . .
C15 O6 Cu2 O4 93.2(7) . 6_556
Cu3 O6 Cu2 O4 -50.6(3) . 6_556
C15 O6 Cu2 Cu1 116.7(7) . .
Cu3 O6 Cu2 Cu1 -27.2(4) . .
C15 O6 Cu2 Cu3 143.8(8) . .
C18 N1 Cu2 O7 32.4(10) . .
C16 N1 Cu2 O7 158.5(10) . .
C19 N1 Cu2 O7 -86.8(10) . .
C18 N1 Cu2 O6 -141.9(10) . .
C16 N1 Cu2 O6 -15.8(10) . .
C19 N1 Cu2 O6 98.9(10) . .
C18 N1 Cu2 O1 -63(2) . .
C16 N1 Cu2 O1 63(2) . .
C19 N1 Cu2 O1 178.2(13) . .
C18 N1 Cu2 O4 121.4(10) . 6_556
C16 N1 Cu2 O4 -112.6(10) . 6_556
C19 N1 Cu2 O4 2.1(11) . 6_556
C18 N1 Cu2 Cu1 64.7(10) . .
C16 N1 Cu2 Cu1 -169.3(10) . .
C19 N1 Cu2 Cu1 -54.6(11) . .
C18 N1 Cu2 Cu3 -160.9(10) . .
C16 N1 Cu2 Cu3 -34.8(11) . .
C19 N1 Cu2 Cu3 79.9(10) . .
C1 O1 Cu2 O7 23.3(6) . .
C1 O1 Cu2 O6 -163.5(6) . .
C1 O1 Cu2 N1 117.2(16) . .
C1 O1 Cu2 O4 -66.6(6) . 6_556
C1 O1 Cu2 Cu1 -12.8(6) . .
C1 O1 Cu2 Cu3 -137.0(7) . .
O7 Cu1 Cu2 O7 180.0 5_756 .
O2 Cu1 Cu2 O7 -104.1(3) . .
O2 Cu1 Cu2 O7 75.9(3) 5_756 .
Cu2 Cu1 Cu2 O7 -180(100) 5_756 .
O7 Cu1 Cu2 O6 -178.4(3) . .
O7 Cu1 Cu2 O6 1.6(3) 5_756 .
O2 Cu1 Cu2 O6 77.5(3) . .
O2 Cu1 Cu2 O6 -102.5(3) 5_756 .
Cu2 Cu1 Cu2 O6 2(70) 5_756 .
O7 Cu1 Cu2 N1 -57.3(4) . .
O7 Cu1 Cu2 N1 122.7(4) 5_756 .
O2 Cu1 Cu2 N1 -161.4(4) . .
O2 Cu1 Cu2 N1 18.6(4) 5_756 .
Cu2 Cu1 Cu2 N1 123(100) 5_756 .
O7 Cu1 Cu2 O1 112.1(3) . .
O7 Cu1 Cu2 O1 -67.9(3) 5_756 .
O2 Cu1 Cu2 O1 8.0(2) . .
O2 Cu1 Cu2 O1 -172.0(2) 5_756 .
Cu2 Cu1 Cu2 O1 -68(89) 5_756 .
O7 Cu1 Cu2 O4 -149.4(3) . 6_556
O7 Cu1 Cu2 O4 30.6(3) 5_756 6_556
O2 Cu1 Cu2 O4 106.5(3) . 6_556
O2 Cu1 Cu2 O4 -73.5(3) 5_756 6_556
Cu2 Cu1 Cu2 O4 31(78) 5_756 6_556
O7 Cu1 Cu2 Cu3 164.0(2) . .
O7 Cu1 Cu2 Cu3 -16.0(2) 5_756 .
O2 Cu1 Cu2 Cu3 59.86(16) . .
O2 Cu1 Cu2 Cu3 -120.14(16) 5_756 .
Cu2 Cu1 Cu2 Cu3 -15.79(17) 5_756 .
C15 O6 Cu3 O6 75.4(8) . 7_656
Cu2 O6 Cu3 O6 -152.1(4) . 7_656
C15 O6 Cu3 O5 118.3(8) . 4_655
Cu2 O6 Cu3 O5 -109.2(2) . 4_655
C15 O6 Cu3 O5 -61.7(8) . 6_556
Cu2 O6 Cu3 O5 70.8(2) . 6_556
C15 O6 Cu3 Cu2 -132.5(9) . .
C15 O6 Cu3 Cu2 47.5(9) . 7_656
Cu2 O6 Cu3 Cu2 180.0 . 7_656
O7 Cu2 Cu3 O6 -174.7(4) . .
N1 Cu2 Cu3 O6 32.2(4) . .
O1 Cu2 Cu3 O6 -133.0(3) . .
O4 Cu2 Cu3 O6 126.7(3) 6_556 .
Cu1 Cu2 Cu3 O6 165.0(2) . .
O7 Cu2 Cu3 O6 5.3(4) . 7_656
O6 Cu2 Cu3 O6 180.0 . 7_656
N1 Cu2 Cu3 O6 -147.8(4) . 7_656
O1 Cu2 Cu3 O6 47.0(3) . 7_656
O4 Cu2 Cu3 O6 -53.3(3) 6_556 7_656
Cu1 Cu2 Cu3 O6 -15.0(2) . 7_656
O7 Cu2 Cu3 O5 -101.3(3) . 4_655
O6 Cu2 Cu3 O5 73.4(3) . 4_655
N1 Cu2 Cu3 O5 105.6(3) . 4_655
O1 Cu2 Cu3 O5 -59.6(3) . 4_655
O4 Cu2 Cu3 O5 -159.9(2) 6_556 4_655
Cu1 Cu2 Cu3 O5 -121.57(16) . 4_655
O7 Cu2 Cu3 O5 78.7(3) . 6_556
O6 Cu2 Cu3 O5 -106.6(3) . 6_556
N1 Cu2 Cu3 O5 -74.4(3) . 6_556
O1 Cu2 Cu3 O5 120.4(3) . 6_556
O4 Cu2 Cu3 O5 20.1(2) 6_556 6_556
Cu1 Cu2 Cu3 O5 58.43(16) . 6_556
O7 Cu2 Cu3 Cu2 -153.3(3) . 7_656
O6 Cu2 Cu3 Cu2 21.5(3) . 7_656
N1 Cu2 Cu3 Cu2 53.6(3) . 7_656
O1 Cu2 Cu3 Cu2 -111.5(2) . 7_656
O4 Cu2 Cu3 Cu2 148.2(2) 6_556 7_656
Cu1 Cu2 Cu3 Cu2 -173.53(13) . 7_656
